data_2241682
loop_
_publ_author_name
'Cheng, Dong'
'Meng, Xiangzhen'
'Sheng, Zeyuan'
'Wang, Shuangming'
'Duan, Yuanyuan'
'Li, Ziqian'

_publ_section_title
;
 Crystal structures of
 (<i>E</i>)-3-(furan-2-yl)-2-phenyl-<i>N</i>-tosylacrylamide and
 (<i>E</i>)-3-phenyl-2-(<i>m</i>-tolyl)-<i>N</i>-tosylacrylamide
;
_journal_coeditor_code SU5296
_journal_issue 6
_journal_name_full 'Acta Crystallographica Section E'
_journal_page_first 797
_journal_page_last 800
_journal_paper_doi 10.1107/S2056989016007611
_journal_volume 72
_journal_year 2016
_chemical_formula_iupac 'C23 H21 N O3 S'
_chemical_formula_moiety 'C23 H21 N O3 S'
_chemical_formula_sum 'C23 H21 N O3 S'
_chemical_formula_weight 391.47
_chemical_name_systematic (<i>E</i>)-2-(3-Methylphenyl)-<i>N</i>-(4-methylphenylsulfonyl)-3-phenylacrylamide
_space_group_IT_number 2
_symmetry_cell_setting triclinic
_symmetry_space_group_name_Hall '-P 1'
_symmetry_space_group_name_H-M 'P -1'
_atom_sites_solution_hydrogens geom
_atom_sites_solution_primary direct
_atom_sites_solution_secondary difmap
_cell_angle_alpha 72.3960(10)
_cell_angle_beta 67.5180(10)
_cell_angle_gamma 79.3460(10)
_cell_formula_units_Z 2
_cell_length_a 9.2595(10)
_cell_length_b 10.1158(11)
_cell_length_c 11.9271(12)
_cell_measurement_reflns_used 5782
_cell_measurement_temperature 293
_cell_measurement_theta_max 27.45
_cell_measurement_theta_min 2.39
_cell_volume 980.89(18)
_computing_cell_refinement
;
SAINT (Bruker, 2008)
;
_computing_data_collection
;
APEX2 (Bruker, 2008)
;
_computing_data_reduction
;
SAINT (Bruker, 2008)
;
_computing_molecular_graphics
;
PLATON (Spek, 2009) and Mercury (Macrae <i>et al.</i>,  2008)
;
_computing_publication_material
;
SHELXTL (Sheldrick, 2008) and PLATON (Spek, 2009)
;
_computing_structure_refinement
;
SHELXL97 (Sheldrick, 2008)
;
_computing_structure_solution
;
SHELXS97 (Sheldrick, 2008)
;
_diffrn_ambient_temperature 293
_diffrn_detector_area_resol_mean 18.4
_diffrn_measured_fraction_theta_full 0.995
_diffrn_measured_fraction_theta_max 0.995
_diffrn_measurement_device_type 'Bruker SMART CCD area-detector'
_diffrn_measurement_method 'phi and omega scans'
_diffrn_radiation_monochromator graphite
_diffrn_radiation_source 'fine-focus sealed tube'
_diffrn_radiation_type MoK\a
_diffrn_radiation_wavelength 0.71073
_diffrn_reflns_av_R_equivalents 0.0200
_diffrn_reflns_limit_h_max 11
_diffrn_reflns_limit_h_min -11
_diffrn_reflns_limit_k_max 12
_diffrn_reflns_limit_k_min -11
_diffrn_reflns_limit_l_max 14
_diffrn_reflns_limit_l_min -13
_diffrn_reflns_number 7136
_diffrn_reflns_reduction_process
;
;
_diffrn_reflns_theta_full 25.00
_diffrn_reflns_theta_max 25.00
_diffrn_reflns_theta_min 1.91
_exptl_absorpt_coefficient_mu 0.189
_exptl_absorpt_correction_T_max 0.9650
_exptl_absorpt_correction_T_min 0.9578
_exptl_absorpt_correction_type multi-scan
_exptl_absorpt_process_details
;
(SADABS; Bruker, 2008)
;
_exptl_crystal_colour colorless
_exptl_crystal_density_diffrn 1.325
_exptl_crystal_density_method 'Not Measured'
_exptl_crystal_description block
_exptl_crystal_F_000 412
_exptl_crystal_size_max 0.23
_exptl_crystal_size_mid 0.22
_exptl_crystal_size_min 0.19
_refine_diff_density_max 0.244
_refine_diff_density_min -0.352
_refine_ls_extinction_method none
_refine_ls_goodness_of_fit_ref 1.002
_refine_ls_hydrogen_treatment constr
_refine_ls_matrix_type full
_refine_ls_number_parameters 255
_refine_ls_number_reflns 3422
_refine_ls_number_restraints 0
_refine_ls_restrained_S_all 1.002
_refine_ls_R_factor_all 0.0436
_refine_ls_R_factor_gt 0.0400
_refine_ls_shift/su_max 0.020
_refine_ls_shift/su_mean 0.000
_refine_ls_structure_factor_coef Fsqd
_refine_ls_weighting_details 'calc w=1/[\s^2^(Fo^2^)+(0.0455P)^2^+0.4517P] where P=(Fo^2^+2Fc^2^)/3'
_refine_ls_weighting_scheme calc
_refine_ls_wR_factor_gt 0.0991
_refine_ls_wR_factor_ref 0.1029
_reflns_number_gt 3082
_reflns_number_total 3422
_reflns_threshold_expression I>2\s(I)
_cod_data_source_file su5296sup1.cif
_cod_data_source_block II
_cod_database_code 2241682

loop_
_space_group_symop_id
_space_group_symop_operation_xyz
1 x,y,z
2 -x,-y,-z

loop_
_atom_site_aniso_label
_atom_site_aniso_U_11
_atom_site_aniso_U_22
_atom_site_aniso_U_33
_atom_site_aniso_U_12
_atom_site_aniso_U_13
_atom_site_aniso_U_23
S1 0.0405(2) 0.0405(2) 0.0452(3) -0.0018(2) -0.0106(2) -0.0112(2)
O1 0.0506(7) 0.0506(7) 0.0466(7) -0.0047(6) -0.0035(6) -0.0068(6)
O2 0.0592(8) 0.0539(8) 0.0666(9) -0.0005(6) -0.0276(7) -0.0231(7)
O3 0.0540(8) 0.0372(7) 0.0687(9) -0.0055(6) -0.0057(7) -0.0057(6)
N1 0.0395(8) 0.0350(7) 0.0501(9) -0.0023(6) -0.0074(6) -0.0071(6)
C1 0.0784(15) 0.0720(15) 0.0750(15) 0.0034(12) -0.0401(13) -0.0171(12)
C2 0.0521(11) 0.0516(11) 0.0550(11) 0.0029(8) -0.0188(9) -0.0178(9)
C3 0.0748(14) 0.0441(11) 0.0995(18) -0.0114(10) -0.0474(14) 0.0052(11)
C4 0.0659(13) 0.0444(11) 0.0996(17) -0.0145(9) -0.0470(13) 0.0009(11)
C5 0.0381(9) 0.0391(9) 0.0479(10) -0.0021(7) -0.0104(7) -0.0132(7)
C6 0.0806(15) 0.0465(11) 0.0705(14) -0.0199(10) -0.0357(12) -0.0049(10)
C7 0.0858(16) 0.0602(13) 0.0792(15) -0.0231(11) -0.0462(13) -0.0091(11)
C8 0.0392(9) 0.0405(9) 0.0462(10) -0.0066(7) -0.0135(7) -0.0072(8)
C9 0.0353(8) 0.0389(9) 0.0424(9) -0.0058(7) -0.0150(7) -0.0080(7)
C10 0.0421(9) 0.0403(9) 0.0451(10) -0.0073(7) -0.0159(8) -0.0072(7)
C11 0.0410(9) 0.0501(10) 0.0359(9) -0.0088(7) -0.0120(7) -0.0075(7)
C12 0.0557(11) 0.0594(12) 0.0504(11) -0.0194(9) -0.0073(9) -0.0154(9)
C13 0.0538(12) 0.0868(16) 0.0556(12) -0.0284(11) 0.0036(10) -0.0227(11)
C14 0.0470(11) 0.0891(17) 0.0547(12) -0.0032(11) -0.0042(9) -0.0280(12)
C15 0.0663(13) 0.0598(12) 0.0554(12) 0.0057(10) -0.0132(10) -0.0167(10)
C16 0.0537(11) 0.0515(11) 0.0453(10) -0.0060(9) -0.0068(9) -0.0074(8)
C17 0.0324(8) 0.0425(9) 0.0369(8) -0.0024(7) -0.0082(7) -0.0067(7)
C18 0.0389(9) 0.0418(9) 0.0403(9) -0.0023(7) -0.0119(7) -0.0067(7)
C19 0.0506(10) 0.0417(10) 0.0511(11) -0.0034(8) -0.0076(9) -0.0048(8)
C20 0.0734(15) 0.0528(13) 0.0834(16) -0.0018(11) -0.0364(13) 0.0165(11)
C21 0.0796(16) 0.0807(17) 0.0924(18) -0.0071(13) -0.0594(15) 0.0143(14)
C22 0.0561(12) 0.0641(13) 0.0659(13) -0.0120(10) -0.0339(10) -0.0019(10)
C23 0.0822(16) 0.0438(11) 0.0838(16) -0.0112(10) -0.0195(13) -0.0091(11)

loop_
_atom_site_type_symbol
_atom_site_label
_atom_site_fract_x
_atom_site_fract_y
_atom_site_fract_z
_atom_site_U_iso_or_equiv
_atom_site_thermal_displace_type
_atom_site_calc_flag
_atom_site_refinement_flags
_atom_site_occupancy
S S1 0.95790(5) 0.26449(4) 0.05551(4) 0.04360(10) Uani d . 1.000
O O1 1.04900(15) 0.37065(13) -0.04088(12) 0.0547(4) Uani d . 1.000
O O2 0.90276(16) 0.16492(14) 0.02290(13) 0.0569(5) Uani d . 1.000
O O3 0.68817(16) 0.16464(13) 0.28061(14) 0.0597(5) Uani d . 1.000
N N1 0.80466(16) 0.35319(15) 0.13653(14) 0.0451(5) Uani d . 1.000
C C1 1.3053(3) -0.0307(3) 0.4111(2) 0.0727(9) Uani d . 1.000
C C2 1.2199(2) 0.0429(2) 0.32171(19) 0.0528(6) Uani d . 1.000
C C3 1.1116(3) -0.0221(2) 0.3086(3) 0.0722(8) Uani d . 1.000
C C4 1.0318(3) 0.0434(2) 0.2278(2) 0.0675(8) Uani d . 1.000
C C5 1.05970(19) 0.17789(17) 0.15828(17) 0.0428(5) Uani d . 1.000
C C6 1.1700(3) 0.2442(2) 0.1675(2) 0.0633(8) Uani d . 1.000
C C7 1.2484(3) 0.1761(2) 0.2490(2) 0.0693(8) Uani d . 1.000
C C8 0.68331(19) 0.28973(18) 0.24058(16) 0.0428(5) Uani d . 1.000
C C9 0.55006(18) 0.38643(17) 0.29569(16) 0.0386(5) Uani d . 1.000
C C10 0.44805(19) 0.32908(18) 0.40848(16) 0.0426(5) Uani d . 1.000
C C11 0.3048(2) 0.39036(19) 0.48921(16) 0.0429(5) Uani d . 1.000
C C12 0.1949(2) 0.2998(2) 0.57903(18) 0.0562(7) Uani d . 1.000
C C13 0.0586(3) 0.3480(3) 0.6607(2) 0.0681(8) Uani d . 1.000
C C14 0.0297(2) 0.4866(3) 0.6551(2) 0.0658(8) Uani d . 1.000
C C15 0.1372(3) 0.5781(2) 0.5689(2) 0.0640(7) Uani d . 1.000
C C16 0.2740(2) 0.5309(2) 0.48597(18) 0.0543(6) Uani d . 1.000
C C17 0.52982(18) 0.53233(17) 0.22211(15) 0.0394(5) Uani d . 1.000
C C18 0.60582(19) 0.63895(17) 0.22063(16) 0.0419(5) Uani d . 1.000
C C19 0.5787(2) 0.77626(19) 0.15814(18) 0.0526(6) Uani d . 1.000
C C20 0.4696(3) 0.8034(2) 0.0996(2) 0.0756(8) Uani d . 1.000
C C21 0.3957(3) 0.6992(3) 0.0975(3) 0.0837(10) Uani d . 1.000
C C22 0.4264(2) 0.5634(2) 0.1573(2) 0.0606(7) Uani d . 1.000
C C23 0.6632(3) 0.8906(2) 0.1559(2) 0.0737(8) Uani d . 1.000
H H1 0.80020 0.44260 0.11300 0.0540 Uiso c R 1.000
H H1A 1.23480 -0.03780 0.49580 0.1090 Uiso c R 1.000
H H1B 1.39150 0.02090 0.39490 0.1090 Uiso c R 1.000
H H1C 1.34430 -0.12220 0.39960 0.1090 Uiso c R 1.000
H H3 1.09170 -0.11290 0.35580 0.0870 Uiso c R 1.000
H H4 0.95940 -0.00300 0.22020 0.0810 Uiso c R 1.000
H H6 1.19150 0.33430 0.11900 0.0760 Uiso c R 1.000
H H7 1.32280 0.22150 0.25500 0.0830 Uiso c R 1.000
H H10 0.47200 0.23520 0.44070 0.0510 Uiso c R 1.000
H H12 0.21380 0.20500 0.58400 0.0670 Uiso c R 1.000
H H13 -0.01370 0.28600 0.71960 0.0820 Uiso c R 1.000
H H14 -0.06280 0.51920 0.70970 0.0790 Uiso c R 1.000
H H15 0.11800 0.67230 0.56630 0.0770 Uiso c R 1.000
H H16 0.34570 0.59370 0.42760 0.0650 Uiso c R 1.000
H H18 0.67690 0.61820 0.26250 0.0500 Uiso c R 1.000
H H20 0.44570 0.89480 0.06040 0.0910 Uiso c R 1.000
H H21 0.32450 0.72020 0.05570 0.1000 Uiso c R 1.000
H H22 0.37780 0.49260 0.15420 0.0730 Uiso c R 1.000
H H23A 0.74480 0.91580 0.07570 0.1100 Uiso c R 1.000
H H23B 0.70830 0.85900 0.22060 0.1100 Uiso c R 1.000
H H23C 0.59060 0.97000 0.16980 0.1100 Uiso c R 1.000

loop_
_atom_type_symbol
_atom_type_description
_atom_type_scat_dispersion_real
_atom_type_scat_dispersion_imag
_atom_type_scat_source
C C 0.0033 0.0016 ' International Tables Vol C Tables 4.2.6.8 and 6.1.1.4'
H H 0.0000 0.0000 ' International Tables Vol C Tables 4.2.6.8 and 6.1.1.4'
N N 0.0061 0.0033 ' International Tables Vol C Tables 4.2.6.8 and 6.1.1.4'
O O 0.0106 0.0060 ' International Tables Vol C Tables 4.2.6.8 and 6.1.1.4'
S S 0.1246 0.1234 ' International Tables Vol C Tables 4.2.6.8 and 6.1.1.4'

loop_
_geom_angle_atom_site_label_1
_geom_angle_atom_site_label_2
_geom_angle_atom_site_label_3
_geom_angle
_geom_angle_publ_flag
O2 S1 O1 119.71(8) no
O2 S1 N1 108.68(9) no
O2 S1 C5 109.20(9) no
O1 S1 N1 103.40(8) no
O1 S1 C5 109.12(9) no
N1 S1 C5 105.77(8) no
S1 N1 C8 123.08(13) no
S1 N1 H1 118.00 no
C8 N1 H1 118.00 no
C1 C2 C3 120.9(2) no
C1 C2 C7 121.6(2) no
C3 C2 C7 117.5(2) no
C2 C3 C4 121.8(2) no
C3 C4 C5 119.5(2) no
C4 C5 C6 119.8(2) no
S1 C5 C4 120.43(17) no
S1 C5 C6 119.78(15) no
C5 C6 C7 119.5(2) no
C2 C7 C6 121.9(2) no
N1 C8 C9 115.33(15) no
O3 C8 N1 120.79(17) no
O3 C8 C9 123.88(17) no
C10 C9 C17 124.16(16) no
C8 C9 C10 115.24(16) no
C8 C9 C17 120.42(15) no
C9 C10 C11 130.45(17) no
C12 C11 C16 117.83(18) no
C10 C11 C12 117.32(17) no
C10 C11 C16 124.79(17) no
C11 C12 C13 121.2(2) no
C12 C13 C14 120.0(2) no
C13 C14 C15 120.0(2) no
C14 C15 C16 120.4(2) no
C11 C16 C15 120.46(19) no
C18 C17 C22 118.86(17) no
C9 C17 C18 122.21(16) no
C9 C17 C22 118.87(17) no
C17 C18 C19 121.81(17) no
C18 C19 C23 121.31(19) no
C20 C19 C23 121.30(19) no
C18 C19 C20 117.38(18) no
C19 C20 C21 121.7(2) no
C20 C21 C22 120.2(3) no
C17 C22 C21 119.9(2) no
C2 C1 H1A 110.00 no
C2 C1 H1B 109.00 no
C2 C1 H1C 109.00 no
H1A C1 H1B 109.00 no
H1A C1 H1C 109.00 no
H1B C1 H1C 109.00 no
C2 C3 H3 119.00 no
C4 C3 H3 119.00 no
C3 C4 H4 120.00 no
C5 C4 H4 120.00 no
C5 C6 H6 120.00 no
C7 C6 H6 120.00 no
C2 C7 H7 119.00 no
C6 C7 H7 119.00 no
C9 C10 H10 115.00 no
C11 C10 H10 115.00 no
C11 C12 H12 119.00 no
C13 C12 H12 119.00 no
C12 C13 H13 120.00 no
C14 C13 H13 120.00 no
C13 C14 H14 120.00 no
C15 C14 H14 120.00 no
C14 C15 H15 120.00 no
C16 C15 H15 120.00 no
C11 C16 H16 120.00 no
C15 C16 H16 120.00 no
C17 C18 H18 119.00 no
C19 C18 H18 119.00 no
C19 C20 H20 119.00 no
C21 C20 H20 119.00 no
C20 C21 H21 120.00 no
C22 C21 H21 120.00 no
C17 C22 H22 120.00 no
C21 C22 H22 120.00 no
C19 C23 H23A 109.00 no
C19 C23 H23B 109.00 no
C19 C23 H23C 109.00 no
H23A C23 H23B 109.00 no
H23A C23 H23C 109.00 no
H23B C23 H23C 110.00 no

loop_
_geom_bond_atom_site_label_1
_geom_bond_atom_site_label_2
_geom_bond_distance
_geom_bond_publ_flag
S1 O2 1.4161(16) no
S1 O1 1.4258(14) no
S1 N1 1.6605(16) no
S1 C5 1.7571(19) no
O3 C8 1.209(2) no
N1 C8 1.390(2) no
C1 C2 1.504(3) no
N1 H1 0.8600 no
C2 C3 1.374(4) no
C2 C7 1.374(3) no
C3 C4 1.375(4) no
C4 C5 1.374(3) no
C5 C6 1.374(3) no
C6 C7 1.377(4) no
C8 C9 1.495(3) no
C9 C10 1.341(2) no
C9 C17 1.491(2) no
C10 C11 1.467(3) no
C11 C16 1.389(3) no
C11 C12 1.393(3) no
C12 C13 1.378(3) no
C13 C14 1.364(4) no
C14 C15 1.374(3) no
C15 C16 1.384(3) no
C17 C22 1.386(3) no
C17 C18 1.385(3) no
C18 C19 1.391(3) no
C19 C20 1.380(3) no
C19 C23 1.500(3) no
C20 C21 1.370(4) no
C21 C22 1.377(4) no
C1 H1A 0.9600 no
C1 H1B 0.9600 no
C1 H1C 0.9600 no
C3 H3 0.9300 no
C4 H4 0.9300 no
C6 H6 0.9300 no
C7 H7 0.9300 no
C10 H10 0.9300 no
C12 H12 0.9300 no
C13 H13 0.9300 no
C14 H14 0.9300 no
C15 H15 0.9300 no
C16 H16 0.9300 no
C18 H18 0.9300 no
C20 H20 0.9300 no
C21 H21 0.9300 no
C22 H22 0.9300 no
C23 H23A 0.9600 no
C23 H23B 0.9600 no
C23 H23C 0.9600 no

loop_
_geom_hbond_atom_site_label_D
_geom_hbond_atom_site_label_H
_geom_hbond_atom_site_label_A
_geom_hbond_site_symmetry_A
_geom_hbond_distance_DH
_geom_hbond_distance_HA
_geom_hbond_distance_DA
_geom_hbond_angle_DHA
_geom_hbond_publ_flag
N1 H1 O1 2_765 0.86 2.31 3.038(2) 143 yes
C21 H21 O2 2_665 0.93 2.57 3.468(4) 163 yes
C16 H16 Cg3 1_555 0.93 2.88 3.617(2) 137 yes
C18 H18 Cg2 2_666 0.93 2.83 3.646(2) 168 yes

loop_
_geom_torsion_atom_site_label_1
_geom_torsion_atom_site_label_2
_geom_torsion_atom_site_label_3
_geom_torsion_atom_site_label_4
_geom_torsion
_geom_torsion_publ_flag
O2 S1 N1 C8 51.45(17) no
O1 S1 N1 C8 179.65(15) no
C5 S1 N1 C8 -65.69(17) no
O2 S1 C5 C4 -22.48(19) no
O1 S1 C5 C4 -155.02(16) no
N1 S1 C5 C4 94.32(17) no
O2 S1 C5 C6 156.34(16) no
O1 S1 C5 C6 23.79(19) no
N1 S1 C5 C6 -86.87(18) no
S1 N1 C8 C9 -175.81(13) no
S1 N1 C8 O3 3.5(3) no
C1 C2 C3 C4 179.8(2) no
C3 C2 C7 C6 1.3(3) no
C1 C2 C7 C6 -179.7(2) no
C7 C2 C3 C4 -1.2(4) no
C2 C3 C4 C5 -0.4(4) no
C3 C4 C5 C6 1.8(3) no
C3 C4 C5 S1 -179.38(19) no
S1 C5 C6 C7 179.47(17) no
C4 C5 C6 C7 -1.7(3) no
C5 C6 C7 C2 0.2(3) no
O3 C8 C9 C10 12.7(3) no
O3 C8 C9 C17 -162.47(18) no
N1 C8 C9 C10 -168.01(17) no
N1 C8 C9 C17 16.8(2) no
C8 C9 C10 C11 -179.30(19) no
C17 C9 C10 C11 -4.3(3) no
C8 C9 C17 C18 -85.9(2) no
C8 C9 C17 C22 96.9(2) no
C10 C9 C17 C18 99.4(2) no
C10 C9 C17 C22 -77.8(2) no
C9 C10 C11 C12 158.7(2) no
C9 C10 C11 C16 -24.1(3) no
C10 C11 C12 C13 178.6(2) no
C16 C11 C12 C13 1.1(3) no
C10 C11 C16 C15 -177.9(2) no
C12 C11 C16 C15 -0.8(3) no
C11 C12 C13 C14 -0.4(4) no
C12 C13 C14 C15 -0.7(4) no
C13 C14 C15 C16 1.1(4) no
C14 C15 C16 C11 -0.3(3) no
C9 C17 C18 C19 -175.89(17) no
C22 C17 C18 C19 1.3(3) no
C9 C17 C22 C21 174.5(2) no
C18 C17 C22 C21 -2.8(3) no
C17 C18 C19 C20 1.5(3) no
C17 C18 C19 C23 -179.25(18) no
C18 C19 C20 C21 -3.0(3) no
C23 C19 C20 C21 177.8(2) no
C19 C20 C21 C22 1.6(4) no
C20 C21 C22 C17 1.4(4) no
